data_7213759
loop_
_publ_author_name
'Dobrowolski, Micha\/l A.'
'Garbarino, Gaston'
'Mezouar, Mohamed'
'Ciesielski, Arkadiusz'
'Cyra\'nski, Micha\/l K.'

_publ_section_title
;
 Structural diversities of charge transfer organic complexes. Focus on
 benzenoid hydrocarbons and 7,7,8,8-tetracyanoquinodimethane
;
_journal_issue 3
_journal_name_full CrystEngComm
_journal_page_first 415
_journal_paper_doi 10.1039/c3ce41703d
_journal_volume 16
_journal_year 2014
_chemical_formula_moiety 'C20 H12, C12 H4 N4, C10 H8'
_chemical_formula_sum 'C42 H24 N4'
_chemical_formula_weight 584.65
_chemical_name_systematic
; 
 Naphthalene-perylene-7,7,8,8-tetracyanoquinodimethane complex
;
_space_group_IT_number 2
_symmetry_cell_setting triclinic
_symmetry_space_group_name_Hall '-P 1'
_symmetry_space_group_name_H-M 'P -1'
_atom_sites_solution_hydrogens geom
_atom_sites_solution_primary direct
_atom_sites_solution_secondary difmap
_audit_creation_method SHELXL-97
_cell_angle_alpha 60.99(3)
_cell_angle_beta 89.03(3)
_cell_angle_gamma 86.86(3)
_cell_formula_units_Z 1
_cell_length_a 7.1260(14)
_cell_length_b 10.736(2)
_cell_length_c 10.971(2)
_cell_measurement_temperature 100(2)
_cell_volume 732.9(3)
_computing_structure_refinement 'SHELXL-97 (Sheldrick, 1997)'
_computing_structure_solution 'SHELXS-97 (Sheldrick, 1990)'
_diffrn_ambient_temperature 100(2)
_diffrn_measured_fraction_theta_full 0.991
_diffrn_measured_fraction_theta_max 0.991
_diffrn_radiation_monochromator graphite
_diffrn_radiation_source 'fine-focus sealed tube'
_diffrn_radiation_type MoK\a
_diffrn_radiation_wavelength 0.71073
_diffrn_reflns_av_R_equivalents 0.0663
_diffrn_reflns_av_sigmaI/netI 0.0760
_diffrn_reflns_limit_h_max 8
_diffrn_reflns_limit_h_min -6
_diffrn_reflns_limit_k_max 12
_diffrn_reflns_limit_k_min -12
_diffrn_reflns_limit_l_max 13
_diffrn_reflns_limit_l_min -13
_diffrn_reflns_number 5694
_diffrn_reflns_theta_full 25.50
_diffrn_reflns_theta_max 25.50
_diffrn_reflns_theta_min 3.55
_exptl_absorpt_coefficient_mu 0.079
_exptl_absorpt_correction_type none
_exptl_crystal_colour Purple
_exptl_crystal_density_diffrn 1.325
_exptl_crystal_density_method 'not measured'
_exptl_crystal_description Needle
_exptl_crystal_F_000 304
_exptl_crystal_size_max 0.3
_exptl_crystal_size_mid 0.15
_exptl_crystal_size_min 0.1
_refine_diff_density_max 0.209
_refine_diff_density_min -0.219
_refine_diff_density_rms 0.050
_refine_ls_extinction_method none
_refine_ls_goodness_of_fit_ref 0.896
_refine_ls_hydrogen_treatment mixed
_refine_ls_matrix_type full
_refine_ls_number_parameters 256
_refine_ls_number_reflns 2704
_refine_ls_number_restraints 0
_refine_ls_restrained_S_all 0.896
_refine_ls_R_factor_all 0.0851
_refine_ls_R_factor_gt 0.0509
_refine_ls_shift/su_max 0.004
_refine_ls_shift/su_mean 0.000
_refine_ls_structure_factor_coef Fsqd
_refine_ls_weighting_details 'calc w=1/[\s^2^(Fo^2^)+(0.0719P)^2^+0.0000P] where P=(Fo^2^+2Fc^2^)/3'
_refine_ls_weighting_scheme calc
_refine_ls_wR_factor_gt 0.1182
_refine_ls_wR_factor_ref 0.1394
_reflns_number_gt 1556
_reflns_number_total 2704
_reflns_threshold_expression >2sigma(I)
_cod_data_source_file c3ce41703d.txt
_cod_data_source_block cplx
_cod_depositor_comments
;
The following automatic conversions were performed:

'_symmetry_cell_setting' value 'Triclinic' changed to 'triclinic'
according to
/usr/data/users/saulius/automatic-downloads/current/RSC/lib/dictionaries/cif_core.dic
dictionary named 'cif_core.dic' version 2.4.2 from
2011-04-26.

'_exptl_absorpt_correction_type' value 'None' changed to
'none' according to
/usr/data/users/saulius/automatic-downloads/current/RSC/lib/dictionaries/cif_core.dic
dictionary named 'cif_core.dic' version 2.4.2 from 2011-04-26.

Automatic conversion script
Id: cif_fix_values 2281 2013-09-26 08:29:07Z andrius 
;
_cod_original_sg_symbol_H-M P-1
_cod_database_code 7213759

loop_
_symmetry_equiv_pos_as_xyz
'x, y, z'
'-x, -y, -z'

loop_
_atom_site_label
_atom_site_type_symbol
_atom_site_fract_x
_atom_site_fract_y
_atom_site_fract_z
_atom_site_U_iso_or_equiv
_atom_site_adp_type
_atom_site_occupancy
_atom_site_symmetry_multiplicity
_atom_site_calc_flag
C6 C 0.6506(3) 0.7231(2) 0.1889(2) 0.0302(5) Uani 1 1 d
C3 C 0.3477(3) 1.1699(2) 0.1148(2) 0.0303(5) Uani 1 1 d
C13 C 0.9919(2) 0.9566(2) 0.1445(2) 0.0231(5) Uani 1 1 d
C10 C 0.4950(2) 0.9471(2) 0.1474(2) 0.0232(5) Uani 1 1 d
C21 C 0.9355(3) 0.4658(2) 0.0549(2) 0.0339(5) Uani 1 1 d
C4 C 0.4207(2) 1.0878(2) 0.0564(2) 0.0231(5) Uani 1 1 d
C5 C 0.5759(2) 0.8584(2) 0.0941(2) 0.0235(5) Uani 1 1 d
C16 C 1.0533(3) 0.7766(2) 0.3880(2) 0.0299(5) Uani 1 1 d
C8 C 0.5647(3) 0.7543(2) 0.3847(2) 0.0347(5) Uani 1 1 d
C7 C 0.6443(3) 0.6714(3) 0.3324(3) 0.0369(6) Uani 1 1 d
C2 C 0.3428(3) 1.1159(3) 0.2594(3) 0.0359(6) Uani 1 1 d
C11 C 0.9233(3) 1.0964(2) 0.0418(2) 0.0249(5) Uani 1 1 d
C12 C 1.0700(2) 0.8619(2) 0.0956(2) 0.0249(5) Uani 1 1 d
C15 C 0.9070(3) 1.0095(2) 0.3320(2) 0.0295(5) Uani 1 1 d
C9 C 0.4901(2) 0.8934(2) 0.2944(2) 0.0289(5) Uani 1 1 d
C14 C 0.9846(3) 0.9149(2) 0.2846(2) 0.0264(5) Uani 1 1 d
C1 C 0.4101(3) 0.9801(3) 0.3481(3) 0.0343(6) Uani 1 1 d
C19 C 0.9823(4) 0.4374(2) 0.1912(3) 0.0438(6) Uani 1 1 d
C18 C 0.7613(3) 0.4291(2) 0.0240(3) 0.0434(7) Uani 1 1 d
C20 C 1.1492(4) 0.4736(3) 0.2176(3) 0.0522(7) Uani 1 1 d
C17 C 0.7206(4) 0.4594(3) -0.1098(3) 0.0527(8) Uani 1 1 d
N1 N 0.8431(2) 1.0889(2) 0.3659(2) 0.0398(5) Uani 1 1 d
N2 N 1.1108(3) 0.6650(2) 0.4691(2) 0.0423(5) Uani 1 1 d
H1 H 0.410(3) 0.946(2) 0.448(2) 0.041(6) Uiso 1 1 d
H6 H 0.708(3) 0.659(2) 0.152(2) 0.032(6) Uiso 1 1 d
H8 H 0.565(3) 0.717(2) 0.490(2) 0.031(5) Uiso 1 1 d
H12 H 1.116(2) 0.760(2) 0.169(2) 0.023(5) Uiso 1 1 d
H11 H 0.873(3) 1.165(2) 0.072(2) 0.028(5) Uiso 1 1 d
H3 H 0.300(3) 1.270(2) 0.049(2) 0.033(6) Uiso 1 1 d
H2 H 0.288(3) 1.176(3) 0.301(2) 0.051(7) Uiso 1 1 d
H19 H 0.874(3) 0.386(3) 0.269(3) 0.057(7) Uiso 1 1 d
H17 H 0.590(4) 0.435(3) -0.130(3) 0.067(8) Uiso 1 1 d
H18 H 0.672(3) 0.379(3) 0.103(3) 0.050(7) Uiso 1 1 d
H7 H 0.695(3) 0.578(3) 0.397(2) 0.041(6) Uiso 1 1 d
H20 H 1.177(4) 0.453(3) 0.318(3) 0.076(9) Uiso 1 1 d

loop_
_atom_site_aniso_label
_atom_site_aniso_U_11
_atom_site_aniso_U_22
_atom_site_aniso_U_33
_atom_site_aniso_U_23
_atom_site_aniso_U_13
_atom_site_aniso_U_12
C6 0.0238(10) 0.0278(12) 0.0416(14) -0.0190(11) -0.0010(9) 0.0008(9)
C3 0.0244(10) 0.0297(13) 0.0427(14) -0.0223(11) 0.0027(9) -0.0016(9)
C13 0.0178(9) 0.0251(11) 0.0277(12) -0.0139(9) 0.0002(8) -0.0007(8)
C10 0.0153(9) 0.0272(11) 0.0280(12) -0.0140(10) 0.0006(8) -0.0017(8)
C21 0.0334(11) 0.0196(11) 0.0467(15) -0.0153(11) 0.0040(10) 0.0050(9)
C4 0.0165(9) 0.0232(11) 0.0337(12) -0.0171(10) 0.0025(8) -0.0024(8)
C5 0.0160(9) 0.0234(11) 0.0337(12) -0.0160(10) 0.0017(8) -0.0006(8)
C16 0.0277(10) 0.0359(14) 0.0271(12) -0.0162(11) 0.0017(9) -0.0026(10)
C8 0.0272(11) 0.0413(14) 0.0270(13) -0.0095(11) -0.0017(9) -0.0045(10)
C7 0.0302(11) 0.0277(13) 0.0416(15) -0.0083(11) -0.0047(10) 0.0017(10)
C2 0.0273(11) 0.0493(15) 0.0472(15) -0.0362(13) 0.0038(10) -0.0012(10)
C11 0.0225(10) 0.0253(11) 0.0302(12) -0.0162(10) 0.0013(8) 0.0017(8)
C12 0.0205(10) 0.0242(12) 0.0285(12) -0.0120(10) -0.0007(8) 0.0022(8)
C15 0.0269(10) 0.0371(13) 0.0259(12) -0.0162(11) 0.0041(9) -0.0050(9)
C9 0.0184(9) 0.0364(13) 0.0317(12) -0.0162(10) 0.0018(8) -0.0033(9)
C14 0.0228(9) 0.0288(12) 0.0280(12) -0.0143(10) 0.0033(8) -0.0006(8)
C1 0.0232(10) 0.0545(16) 0.0340(14) -0.0281(12) 0.0033(9) -0.0060(10)
C19 0.0528(15) 0.0255(13) 0.0484(16) -0.0154(12) 0.0025(13) 0.0083(11)
C18 0.0347(13) 0.0259(13) 0.0647(19) -0.0186(13) 0.0080(13) 0.0028(10)
C20 0.0654(18) 0.0375(15) 0.0569(19) -0.0266(14) -0.0136(15) 0.0148(13)
C17 0.0389(14) 0.0373(15) 0.089(2) -0.0370(16) -0.0146(15) 0.0096(11)
N1 0.0400(10) 0.0472(13) 0.0381(12) -0.0256(10) 0.0068(9) -0.0006(9)
N2 0.0426(11) 0.0385(13) 0.0370(12) -0.0118(10) -0.0047(9) 0.0038(9)

loop_
_atom_type_symbol
_atom_type_description
_atom_type_scat_dispersion_real
_atom_type_scat_dispersion_imag
_atom_type_scat_source
C C 0.0033 0.0016 'International Tables Vol C Tables 4.2.6.8 and 6.1.1.4'
H H 0.0000 0.0000 'International Tables Vol C Tables 4.2.6.8 and 6.1.1.4'
N N 0.0061 0.0033 'International Tables Vol C Tables 4.2.6.8 and 6.1.1.4'

loop_
_geom_angle_atom_site_label_1
_geom_angle_atom_site_label_2
_geom_angle_atom_site_label_3
_geom_angle
_geom_angle_site_symmetry_1
_geom_angle_site_symmetry_3
C7 C6 C5 122.1(2) . .
C4 C3 C2 121.6(2) . .
C14 C13 C11 121.06(18) . .
C14 C13 C12 121.35(18) . .
C11 C13 C12 117.58(18) . .
C4 C10 C9 119.59(18) . .
C4 C10 C5 121.20(18) . .
C9 C10 C5 119.21(18) . .
C19 C21 C18 121.8(2) . .
C19 C21 C21 119.6(3) . 2_765
C18 C21 C21 118.6(3) . 2_765
C3 C4 C10 118.38(19) . .
C3 C4 C5 122.27(19) . 2_675
C10 C4 C5 119.35(17) . 2_675
C6 C5 C10 118.23(19) . .
C6 C5 C4 122.33(18) . 2_675
C10 C5 C4 119.44(17) . 2_675
N2 C16 C14 178.5(2) . .
C7 C8 C9 120.6(2) . .
C8 C7 C6 120.2(2) . .
C1 C2 C3 120.7(2) . .
C12 C11 C13 121.47(19) 2_775 .
C11 C12 C13 120.94(19) 2_775 .
N1 C15 C14 177.8(2) . .
C8 C9 C1 120.7(2) . .
C8 C9 C10 119.7(2) . .
C1 C9 C10 119.6(2) . .
C13 C14 C16 121.72(19) . .
C13 C14 C15 120.91(19) . .
C16 C14 C15 117.37(18) . .
C2 C1 C9 120.1(2) . .
C20 C19 C21 120.5(3) . .
C17 C18 C21 120.0(2) . .
C19 C20 C17 120.5(3) . 2_765
C18 C17 C20 120.8(3) . 2_765

loop_
_geom_bond_atom_site_label_1
_geom_bond_atom_site_label_2
_geom_bond_distance
_geom_bond_site_symmetry_2
C6 C7 1.393(3) .
C6 C5 1.394(3) .
C3 C4 1.395(3) .
C3 C2 1.401(3) .
C13 C14 1.378(3) .
C13 C11 1.435(3) .
C13 C12 1.445(3) .
C10 C4 1.424(3) .
C10 C9 1.425(3) .
C10 C5 1.432(3) .
C21 C19 1.415(3) .
C21 C18 1.418(3) .
C21 C21 1.419(4) 2_765
C4 C5 1.461(3) 2_675
C5 C4 1.461(3) 2_675
C16 N2 1.149(3) .
C16 C14 1.427(3) .
C8 C7 1.368(3) .
C8 C9 1.411(3) .
C2 C1 1.366(3) .
C11 C12 1.349(3) 2_775
C12 C11 1.349(3) 2_775
C15 N1 1.153(3) .
C15 C14 1.432(3) .
C9 C1 1.415(3) .
C19 C20 1.349(4) .
C18 C17 1.373(4) .
C20 C17 1.410(4) 2_765
C17 C20 1.410(4) 2_765
